data_7704712
loop_
_publ_author_name
'Zhou, Xueer'
'Vasko, Petra'
'Hicks, Jamie'
'Fuentes, M \'Angeles'
'Heilmann, Andreas'
'Kolychev, Eugene L.'
'Aldridge, Simon'

_publ_section_title
;
 Cooperative N-H bond activation by amido-Ge(ii) cations.
;
_journal_issue 27
_journal_name_full 'Dalton transactions (Cambridge, England : 2003)'
_journal_page_first 9495
_journal_page_last 9504
_journal_paper_doi 10.1039/d0dt01960g
_journal_volume 49
_journal_year 2020
_chemical_formula_moiety 'C30 H35 Ge N4, C16 Al F36 O4, 0.5(C6 H5 F)'
_chemical_formula_sum 'C49 H37.5 Al F36.5 Ge N4 O4'
_chemical_formula_weight 1539.40
_space_group_crystal_system orthorhombic
_space_group_IT_number 43
_space_group_name_Hall 'F 2 -2d'
_space_group_name_H-M_alt 'F d d 2'
_atom_sites_solution_hydrogens geom
_audit_creation_method SHELXL-2018/3
_audit_update_record
;
2019-09-07 deposited with the CCDC.	2020-06-25 downloaded from the CCDC.
;
_cell_angle_alpha 90
_cell_angle_beta 90
_cell_angle_gamma 90
_cell_formula_units_Z 16
_cell_length_a 80.2560(12)
_cell_length_b 29.4338(5)
_cell_length_c 10.7141(2)
_cell_measurement_reflns_used 56577
_cell_measurement_temperature 150(2)
_cell_measurement_theta_max 76.0610
_cell_measurement_theta_min 4.3900
_cell_volume 25309.3(7)
_computing_cell_refinement 'CrysAlisPro 1.171.38.43 (Rigaku OD, 2015)'
_computing_data_collection 'CrysAlisPro 1.171.38.43 (Rigaku OD, 2015)'
_computing_data_reduction 'CrysAlisPro 1.171.38.43 (Rigaku OD, 2015)'
_computing_structure_refinement 'SHELXL-2018/3 (Sheldrick, 2018)'
_computing_structure_solution 'SHELXT 2018/2 (Sheldrick, 2018)'
_diffrn_ambient_temperature 150(2)
_diffrn_detector_area_resol_mean 10.4102
_diffrn_measured_fraction_theta_full 0.999
_diffrn_measured_fraction_theta_max 0.990
_diffrn_measurement_device_type 'SuperNova, Dual, Cu at zero, Atlas'
_diffrn_measurement_method '\w scans'
_diffrn_radiation_type CuK\a
_diffrn_radiation_wavelength 1.54184
_diffrn_reflns_av_R_equivalents 0.0712
_diffrn_reflns_av_unetI/netI 0.0251
_diffrn_reflns_Laue_measured_fraction_full 0.999
_diffrn_reflns_Laue_measured_fraction_max 0.990
_diffrn_reflns_limit_h_max 98
_diffrn_reflns_limit_h_min -100
_diffrn_reflns_limit_k_max 36
_diffrn_reflns_limit_k_min -36
_diffrn_reflns_limit_l_max 13
_diffrn_reflns_limit_l_min -13
_diffrn_reflns_number 131887
_diffrn_reflns_point_group_measured_fraction_full 1.000
_diffrn_reflns_point_group_measured_fraction_max 0.986
_diffrn_reflns_theta_full 67.684
_diffrn_reflns_theta_max 77.137
_diffrn_reflns_theta_min 3.725
_diffrn_source 'micro-focus sealed X-ray tube'
_exptl_absorpt_coefficient_mu 2.208
_exptl_absorpt_correction_T_max 1.00000
_exptl_absorpt_correction_T_min 0.55187
_exptl_absorpt_correction_type multi-scan
_exptl_absorpt_process_details
;
CrysAlisPro 1.171.38.43 (Rigaku Oxford Diffraction, 2015)
Empirical absorption correction using spherical harmonics,
 implemented in SCALE3 ABSPACK scaling algorithm.
;
_exptl_crystal_colour colourless
_exptl_crystal_density_diffrn 1.616
_exptl_crystal_description block
_exptl_crystal_F_000 12240
_exptl_crystal_size_max 0.350
_exptl_crystal_size_mid 0.220
_exptl_crystal_size_min 0.060
_refine_diff_density_max 1.405
_refine_diff_density_min -0.897
_refine_diff_density_rms 0.166
_refine_ls_abs_structure_details
;
 Flack x determined using 5621 quotients [(I+)-(I-)]/[(I+)+(I-)]
 (Parsons, Flack and Wagner, Acta Cryst. B69 (2013) 249-259).
;
_refine_ls_abs_structure_Flack 0.016(8)
_refine_ls_extinction_method none
_refine_ls_goodness_of_fit_ref 1.650
_refine_ls_hydrogen_treatment constr
_refine_ls_matrix_type full
_refine_ls_number_parameters 1116
_refine_ls_number_reflns 13230
_refine_ls_number_restraints 675
_refine_ls_restrained_S_all 1.792
_refine_ls_R_factor_all 0.1172
_refine_ls_R_factor_gt 0.1155
_refine_ls_shift/su_max 0.026
_refine_ls_shift/su_mean 0.003
_refine_ls_structure_factor_coef Fsqd
_refine_ls_weighting_details 'w=1/[\s^2^(Fo^2^)+(0.2000P)^2^] where P=(Fo^2^+2Fc^2^)/3'
_refine_ls_weighting_scheme calc
_refine_ls_wR_factor_gt 0.3260
_refine_ls_wR_factor_ref 0.3316
_reflns_Friedel_coverage 0.888
_reflns_Friedel_fraction_full 1.000
_reflns_Friedel_fraction_max 0.982
_reflns_number_gt 12751
_reflns_number_total 13230
_reflns_threshold_expression 'I > 2\s(I)'
_cod_data_source_file d0dt01960g2.cif
_cod_data_source_block 207xzjh18-F_a
_cod_depositor_comments 'Adding full bibliography for 7704706--7704714.cif.'
_cod_original_formula_sum 'C49 H37.50 Al F36.50 Ge N4 O4'
_cod_database_code 7704712
_shelx_shelxl_version_number 2018/3
_shelx_space_group_comment
;
The symmetry employed for this shelxl refinement is uniquely defined
by the following loop, which should always be used as a source of
symmetry information in preference to the above space-group names.
They are only intended as comments.
;
_shelx_estimated_absorpt_t_min 0.512
_shelx_estimated_absorpt_t_max 0.879

loop_
_space_group_symop_operation_xyz
'x, y, z'
'-x, -y, z'
'-x+1/4, y+1/4, z+1/4'
'x+1/4, -y+1/4, z+1/4'
'x, y+1/2, z+1/2'
'-x, -y+1/2, z+1/2'
'-x+1/4, y+3/4, z+3/4'
'x+1/4, -y+3/4, z+3/4'
'x+1/2, y, z+1/2'
'-x+1/2, -y, z+1/2'
'-x+3/4, y+1/4, z+3/4'
'x+3/4, -y+1/4, z+3/4'
'x+1/2, y+1/2, z'
'-x+1/2, -y+1/2, z'
'-x+3/4, y+3/4, z+1/4'
'x+3/4, -y+3/4, z+1/4'

loop_
_atom_site_label
_atom_site_type_symbol
_atom_site_fract_x
_atom_site_fract_y
_atom_site_fract_z
_atom_site_U_iso_or_equiv
_atom_site_adp_type
_atom_site_occupancy
_atom_site_site_symmetry_order
_atom_site_calc_flag
_atom_site_refinement_flags_posn
_atom_site_refinement_flags_adp
_atom_site_refinement_flags_occupancy
_atom_site_disorder_assembly
_atom_site_disorder_group
Ge1 Ge 0.45975(2) 0.29794(3) 0.2095(2) 0.0427(3) Uani 1 1 d . . . . .
Al1 Al 0.34814(2) 0.35212(6) 0.6369(3) 0.0323(4) Uani 1 1 d . . . . .
F1 F 0.34751(19) 0.3397(5) 0.2639(17) 0.156(5) Uani 1 1 d D U . . .
F2 F 0.33555(15) 0.2948(5) 0.3885(15) 0.143(5) Uani 1 1 d D U . . .
F3 F 0.3526(2) 0.2685(5) 0.2539(16) 0.163(5) Uani 1 1 d D U . . .
F4 F 0.35800(17) 0.2310(6) 0.490(2) 0.166(5) Uani 1 1 d D U . . .
F5 F 0.37983(18) 0.2392(5) 0.3782(14) 0.153(5) Uani 1 1 d D U . . .
F6 F 0.3798(2) 0.2612(6) 0.5665(14) 0.157(5) Uani 1 1 d D U . . .
F7 F 0.3758(2) 0.3751(5) 0.347(2) 0.185(6) Uani 1 1 d D U . . .
F8 F 0.3817(2) 0.3146(7) 0.2451(14) 0.173(6) Uani 1 1 d D U . . .
F9 F 0.39242(15) 0.3262(5) 0.4243(15) 0.138(4) Uani 1 1 d D U . . .
F10 F 0.35740(15) 0.4634(5) 0.5395(15) 0.078(4) Uani 0.518(10) 1 d D U P A 1
F11 F 0.34513(18) 0.4734(5) 0.7107(12) 0.065(4) Uani 0.518(10) 1 d D U P A 1
F12 F 0.3375(2) 0.5117(5) 0.5514(18) 0.103(5) Uani 0.518(10) 1 d D U P A 1
F13 F 0.32018(18) 0.4166(5) 0.7590(12) 0.083(4) Uani 0.518(10) 1 d D U P A 1
F14 F 0.30957(16) 0.4755(4) 0.6779(17) 0.087(4) Uani 0.518(10) 1 d D U P A 1
F15 F 0.30241(15) 0.4098(5) 0.6120(16) 0.078(4) Uani 0.518(10) 1 d D U P A 1
F16 F 0.3124(3) 0.4736(5) 0.417(3) 0.096(6) Uani 0.518(10) 1 d D U P A 1
F17 F 0.3157(2) 0.4023(5) 0.3842(16) 0.061(4) Uani 0.518(10) 1 d D U P A 1
F18 F 0.33544(17) 0.4490(6) 0.3442(14) 0.088(4) Uani 0.518(10) 1 d D U P A 1
F19 F 0.3255(2) 0.2048(5) 0.7509(15) 0.160(5) Uani 1 1 d D U . . .
F20 F 0.34850(18) 0.2389(6) 0.722(2) 0.180(6) Uani 1 1 d D U . . .
F21 F 0.3298(3) 0.2407(6) 0.5808(13) 0.175(6) Uani 1 1 d D U . . .
F22 F 0.3071(3) 0.3119(7) 0.6086(16) 0.179(6) Uani 1 1 d D U . . .
F23 F 0.3009(3) 0.3210(6) 0.8003(19) 0.187(7) Uani 1 1 d D U . . .
F24 F 0.2978(2) 0.2561(5) 0.716(2) 0.178(6) Uani 1 1 d D U . . .
F25 F 0.3229(2) 0.3167(4) 0.9615(18) 0.165(5) Uani 1 1 d D U . . .
F26 F 0.3147(2) 0.2473(5) 0.9405(15) 0.162(6) Uani 1 1 d D U . . .
F27 F 0.34065(17) 0.2635(5) 0.9374(19) 0.162(5) Uani 1 1 d D U . . .
F28 F 0.3737(3) 0.3026(7) 0.8085(19) 0.084(6) Uani 0.431(13) 1 d D U P B 1
F29 F 0.3651(2) 0.3330(8) 0.9773(17) 0.091(5) Uani 0.431(13) 1 d D U P B 1
F30 F 0.3909(2) 0.3251(8) 0.947(2) 0.083(6) Uani 0.431(13) 1 d D U P B 1
F31 F 0.3733(3) 0.4591(6) 0.8523(18) 0.082(5) Uani 0.431(13) 1 d D U P B 1
F32 F 0.38363(19) 0.4181(7) 0.9967(17) 0.092(5) Uani 0.431(13) 1 d D U P B 1
F33 F 0.35722(18) 0.4205(8) 0.9693(19) 0.088(5) Uani 0.431(13) 1 d D U P B 1
F34 F 0.3833(3) 0.4192(7) 0.647(2) 0.101(6) Uani 0.431(13) 1 d D U P B 1
F35 F 0.3938(3) 0.3530(6) 0.671(2) 0.091(5) Uani 0.431(13) 1 d D U P B 1
F36 F 0.4020(2) 0.4079(7) 0.785(2) 0.092(5) Uani 0.431(13) 1 d D U P B 1
F10A F 0.34306(16) 0.4827(8) 0.687(2) 0.076(5) Uani 0.482(10) 1 d D U P A 2
F11A F 0.3206(2) 0.5069(4) 0.6047(12) 0.079(4) Uani 0.482(10) 1 d D U P A 2
F12A F 0.3194(2) 0.4537(4) 0.7387(11) 0.073(4) Uani 0.482(10) 1 d D U P A 2
F13A F 0.30089(17) 0.4302(6) 0.5535(16) 0.083(4) Uani 0.482(10) 1 d D U P A 2
F14A F 0.3120(3) 0.3927(6) 0.4033(19) 0.075(5) Uani 0.482(10) 1 d D U P A 2
F15A F 0.3108(3) 0.4646(6) 0.396(2) 0.095(6) Uani 0.482(10) 1 d D U P A 2
F16A F 0.34196(17) 0.4929(3) 0.4125(16) 0.075(4) Uani 0.482(10) 1 d D U P A 2
F17A F 0.34208(19) 0.4264(4) 0.3372(11) 0.064(3) Uani 0.482(10) 1 d D U P A 2
F18A F 0.35853(17) 0.4426(5) 0.4859(19) 0.090(5) Uani 0.482(10) 1 d D U P A 2
F28A F 0.3545(2) 0.4175(7) 0.939(2) 0.116(6) Uani 0.569(13) 1 d D U P B 2
F29A F 0.3769(2) 0.3984(7) 1.0355(17) 0.104(5) Uani 0.569(13) 1 d D U P B 2
F30A F 0.3583(3) 0.3489(6) 0.9934(18) 0.109(5) Uani 0.569(13) 1 d D U P B 2
F31A F 0.3795(2) 0.4589(5) 0.816(2) 0.093(5) Uani 0.569(13) 1 d D U P B 2
F32A F 0.3917(2) 0.4178(7) 0.6822(14) 0.109(5) Uani 0.569(13) 1 d D U P B 2
F33A F 0.39977(18) 0.4167(6) 0.8711(18) 0.104(5) Uani 0.569(13) 1 d D U P B 2
F34A F 0.3945(3) 0.3363(7) 0.9163(17) 0.103(6) Uani 0.569(13) 1 d D U P B 2
F35A F 0.3931(3) 0.3321(6) 0.7187(16) 0.108(5) Uani 0.569(13) 1 d D U P B 2
F36A F 0.3756(3) 0.2960(7) 0.831(2) 0.102(6) Uani 0.569(13) 1 d D U P B 2
O1 O 0.35945(16) 0.3248(4) 0.5206(11) 0.088(3) Uani 1 1 d . U . . .
O2 O 0.33578(9) 0.3922(2) 0.5700(8) 0.0562(16) Uani 1 1 d . . . . .
O3 O 0.33619(13) 0.3146(4) 0.7200(14) 0.089(3) Uani 1 1 d . U . . .
O4 O 0.36158(12) 0.3787(3) 0.7389(8) 0.069(2) Uani 1 1 d . . . . .
N1 N 0.43545(8) 0.3272(3) 0.2173(8) 0.0493(16) Uani 1 1 d . . . . .
H1 H 0.432707 0.331470 0.307579 0.059 Uiso 1 1 calc R U . . .
N2 N 0.43332(8) 0.2259(3) 0.2816(8) 0.0489(17) Uani 1 1 d . . . . .
N3 N 0.45832(9) 0.2022(2) 0.3057(8) 0.0431(15) Uani 1 1 d . . . . .
N4 N 0.46712(8) 0.3210(2) 0.3694(6) 0.0375(12) Uani 1 1 d . . . . .
C1 C 0.43429(12) 0.3727(4) 0.1577(9) 0.057(2) Uani 1 1 d . . . . .
C2 C 0.41802(14) 0.3957(4) 0.1885(11) 0.068(3) Uani 1 1 d . . . . .
H2A H 0.409113 0.382504 0.137386 0.102 Uiso 1 1 calc R U . . .
H2B H 0.418911 0.428251 0.170987 0.102 Uiso 1 1 calc R U . . .
H2C H 0.415452 0.391131 0.277006 0.102 Uiso 1 1 calc R U . . .
C3 C 0.44822(15) 0.4023(3) 0.2100(12) 0.063(3) Uani 1 1 d . . . . .
H3A H 0.449463 0.396405 0.299530 0.095 Uiso 1 1 calc R U . . .
H3B H 0.445480 0.434404 0.196948 0.095 Uiso 1 1 calc R U . . .
H3C H 0.458685 0.395134 0.167143 0.095 Uiso 1 1 calc R U . . .
C4 C 0.43635(16) 0.3676(6) 0.0132(11) 0.074(3) Uani 1 1 d . . . . .
H4A H 0.446888 0.352149 -0.005001 0.111 Uiso 1 1 calc R U . . .
H4B H 0.436364 0.397713 -0.025685 0.111 Uiso 1 1 calc R U . . .
H4C H 0.427071 0.349651 -0.020134 0.111 Uiso 1 1 calc R U . . .
C5 C 0.42334(12) 0.2930(4) 0.1669(11) 0.062(3) Uani 1 1 d . . . . .
H5A H 0.412939 0.308836 0.142607 0.074 Uiso 1 1 calc R U . . .
H5B H 0.428102 0.278978 0.090944 0.074 Uiso 1 1 calc R U . . .
C6 C 0.41930(11) 0.2570(4) 0.2578(12) 0.064(3) Uani 1 1 d . . . . .
H6A H 0.415889 0.271227 0.337483 0.077 Uiso 1 1 calc R U . . .
H6B H 0.409724 0.239181 0.226124 0.077 Uiso 1 1 calc R U . . .
C7 C 0.44953(9) 0.2398(3) 0.2767(8) 0.0446(17) Uani 1 1 d . . . . .
C8 C 0.43255(13) 0.1798(4) 0.3198(11) 0.059(2) Uani 1 1 d . . . . .
H8 H 0.422785 0.162380 0.335019 0.071 Uiso 1 1 calc R U . . .
C9 C 0.44820(12) 0.1658(3) 0.3299(10) 0.0528(19) Uani 1 1 d . . . . .
H9 H 0.451751 0.135900 0.350218 0.063 Uiso 1 1 calc R U . . .
C10 C 0.47646(10) 0.2021(3) 0.3066(8) 0.0406(15) Uani 1 1 d . . . . .
C11 C 0.48428(11) 0.2094(3) 0.4190(8) 0.0438(16) Uani 1 1 d . . . . .
C12 C 0.50170(10) 0.2095(3) 0.4178(8) 0.0427(15) Uani 1 1 d . . . . .
H12 H 0.507550 0.213303 0.494151 0.051 Uiso 1 1 calc R U . . .
C13 C 0.51078(10) 0.2042(3) 0.3065(9) 0.0440(16) Uani 1 1 d . . . . .
C14 C 0.50225(10) 0.1963(3) 0.1965(9) 0.0445(16) Uani 1 1 d . . . . .
H14 H 0.508279 0.191483 0.121398 0.053 Uiso 1 1 calc R U . . .
C15 C 0.48479(10) 0.1953(3) 0.1948(8) 0.0429(15) Uani 1 1 d . . . . .
C16 C 0.47584(11) 0.1858(4) 0.0737(9) 0.053(2) Uani 1 1 d . . . . .
H16A H 0.464336 0.196829 0.079487 0.080 Uiso 1 1 calc R U . . .
H16B H 0.475806 0.153059 0.057812 0.080 Uiso 1 1 calc R U . . .
H16C H 0.481556 0.201479 0.005268 0.080 Uiso 1 1 calc R U . . .
C17 C 0.52958(12) 0.2064(4) 0.3097(10) 0.057(2) Uani 1 1 d . . . . .
H17A H 0.534071 0.194502 0.231164 0.085 Uiso 1 1 calc R U . . .
H17B H 0.533714 0.187992 0.379432 0.085 Uiso 1 1 calc R U . . .
H17C H 0.533139 0.237954 0.320675 0.085 Uiso 1 1 calc R U . . .
C18 C 0.47483(12) 0.2150(4) 0.5401(9) 0.0520(19) Uani 1 1 d . . . . .
H18A H 0.467438 0.241437 0.533971 0.078 Uiso 1 1 calc R U . . .
H18B H 0.482745 0.219641 0.608664 0.078 Uiso 1 1 calc R U . . .
H18C H 0.468196 0.187717 0.556290 0.078 Uiso 1 1 calc R U . . .
C19 C 0.45725(9) 0.3358(2) 0.4687(7) 0.0374(13) Uani 1 1 d . . . . .
C20 C 0.44230(10) 0.3172(3) 0.5136(8) 0.0406(14) Uani 1 1 d . . . . .
H20 H 0.437696 0.290475 0.478019 0.049 Uiso 1 1 calc R U . . .
C21 C 0.43443(11) 0.3396(3) 0.6128(8) 0.0471(17) Uani 1 1 d . . . . .
H21 H 0.424325 0.327635 0.645295 0.057 Uiso 1 1 calc R U . . .
C22 C 0.44103(15) 0.3785(3) 0.6644(9) 0.055(2) Uani 1 1 d . . . . .
H22 H 0.435215 0.393559 0.729632 0.067 Uiso 1 1 calc R U . . .
C23 C 0.45579(13) 0.3958(3) 0.6229(8) 0.0504(18) Uani 1 1 d . . . . .
H23 H 0.460220 0.422397 0.660428 0.060 Uiso 1 1 calc R U . . .
C24 C 0.46451(10) 0.3746(3) 0.5253(7) 0.0419(15) Uani 1 1 d . . . . .
C25 C 0.47979(11) 0.3834(3) 0.4584(9) 0.0488(18) Uani 1 1 d . . . . .
C26 C 0.49244(16) 0.4165(4) 0.4718(13) 0.071(3) Uani 1 1 d . . . . .
H26 H 0.491606 0.439521 0.533697 0.085 Uiso 1 1 calc R U . . .
C27 C 0.50572(16) 0.4148(5) 0.3945(13) 0.086(5) Uani 1 1 d D . . . .
H27 H 0.514247 0.436990 0.402393 0.103 Uiso 1 1 calc R U . . .
C28 C 0.50723(14) 0.3808(5) 0.3025(13) 0.081(4) Uani 1 1 d D . . . .
H28 H 0.516862 0.380129 0.250928 0.097 Uiso 1 1 calc R U . . .
C29 C 0.49467(11) 0.3476(4) 0.2855(11) 0.057(2) Uani 1 1 d . . . . .
H29 H 0.495361 0.324850 0.222963 0.069 Uiso 1 1 calc R U . . .
C30 C 0.48094(10) 0.3509(3) 0.3688(8) 0.0457(17) Uani 1 1 d . . . . .
C31 C 0.36456(18) 0.3067(5) 0.4218(17) 0.125(3) Uani 1 1 d D U . . .
C32 C 0.34993(14) 0.3019(5) 0.3316(13) 0.130(4) Uani 1 1 d D U . . .
C33 C 0.37048(16) 0.2595(4) 0.4643(13) 0.135(4) Uani 1 1 d D U . . .
C34 C 0.37888(16) 0.3313(5) 0.3577(15) 0.142(4) Uani 1 1 d D U . . .
C35 C 0.32998(10) 0.4334(3) 0.5486(8) 0.0621(17) Uani 1 1 d D U . . .
C36 C 0.34241(13) 0.4708(4) 0.5870(12) 0.066(3) Uani 0.518(10) 1 d D U P A 1
C37 C 0.31561(13) 0.4344(4) 0.6475(11) 0.072(3) Uani 0.518(10) 1 d D U P A 1
C38 C 0.32317(17) 0.4399(5) 0.4212(9) 0.071(3) Uani 0.518(10) 1 d D U P A 1
C39 C 0.3257(2) 0.2856(6) 0.7619(15) 0.153(4) Uani 1 1 d D U . . .
C40 C 0.33229(19) 0.2411(5) 0.7023(14) 0.162(4) Uani 1 1 d D U . . .
C41 C 0.30759(17) 0.2920(5) 0.7186(16) 0.164(4) Uani 1 1 d D U . . .
C42 C 0.32561(19) 0.2780(5) 0.9040(12) 0.157(4) Uani 1 1 d D U . . .
C43 C 0.37403(12) 0.3796(3) 0.8184(9) 0.077(2) Uani 1 1 d D U . . .
C44 C 0.3768(2) 0.3356(4) 0.8900(14) 0.080(3) Uani 0.431(13) 1 d D U P B 1
C45 C 0.37181(19) 0.4192(4) 0.9101(13) 0.081(3) Uani 0.431(13) 1 d D U P B 1
C46 C 0.38867(17) 0.3894(5) 0.7319(13) 0.085(4) Uani 0.431(13) 1 d D U P B 1
C36A C 0.32839(17) 0.4699(4) 0.6451(10) 0.066(3) Uani 0.482(10) 1 d D U P A 2
C37A C 0.31329(13) 0.4295(5) 0.4736(13) 0.073(3) Uani 0.482(10) 1 d D U P A 2
C38A C 0.34292(13) 0.4490(4) 0.4465(11) 0.070(3) Uani 0.482(10) 1 d D U P A 2
C44A C 0.36606(17) 0.3853(5) 0.9493(11) 0.090(3) Uani 0.569(13) 1 d D U P B 2
C45A C 0.38636(16) 0.4186(4) 0.7982(14) 0.089(3) Uani 0.569(13) 1 d D U P B 2
C46A C 0.38401(18) 0.3348(4) 0.8214(14) 0.087(3) Uani 0.569(13) 1 d D U P B 2
C48 C 0.4974(4) 0.4223(9) 0.797(4) 0.182(12) Uani 0.5 1 d D U P . .
H48 H 0.489267 0.412639 0.738501 0.218 Uiso 0.5 1 calc R U P . .
C50 C 0.5247(4) 0.4514(10) 0.848(6) 0.183(12) Uani 0.5 1 d D U P . .
H50 H 0.535356 0.461737 0.821767 0.220 Uiso 0.5 1 calc R U P . .
C52 C 0.5050(5) 0.4350(12) 1.011(4) 0.182(12) Uani 0.5 1 d D U P . .
H52 H 0.501909 0.433713 1.096788 0.219 Uiso 0.5 1 calc R U P . .
C47 C 0.4944(3) 0.4220(7) 0.921(4) 0.181(12) Uani 0.5 1 d D U P . .
C49 C 0.5134(5) 0.4378(11) 0.757(4) 0.183(12) Uani 0.5 1 d D U P . .
H49 H 0.516208 0.438728 0.671415 0.220 Uiso 0.5 1 calc R U P . .
C51 C 0.5210(4) 0.4505(13) 0.974(5) 0.183(12) Uani 0.5 1 d D U P . .
H51 H 0.529006 0.460077 1.034140 0.220 Uiso 0.5 1 calc R U P . .
F37 F 0.4806(4) 0.4086(10) 0.954(5) 0.175(12) Uani 0.5 1 d D U P . .

loop_
_atom_site_aniso_label
_atom_site_aniso_U_11
_atom_site_aniso_U_22
_atom_site_aniso_U_33
_atom_site_aniso_U_23
_atom_site_aniso_U_13
_atom_site_aniso_U_12
Ge1 0.0304(4) 0.0565(5) 0.0413(5) -0.0106(4) -0.0046(3) 0.0104(3)
Al1 0.0289(9) 0.0270(8) 0.0409(10) -0.0049(7) -0.0026(7) 0.0030(6)
F1 0.119(9) 0.184(12) 0.166(11) 0.013(10) -0.014(9) 0.035(8)
F2 0.080(6) 0.190(11) 0.158(10) -0.046(9) 0.004(7) 0.003(7)
F3 0.162(9) 0.173(9) 0.154(9) -0.067(8) -0.026(8) 0.021(8)
F4 0.165(11) 0.121(9) 0.212(13) 0.009(10) -0.009(11) -0.018(8)
F5 0.127(9) 0.148(8) 0.184(11) -0.072(8) 0.002(8) 0.061(7)
F6 0.164(11) 0.153(10) 0.153(10) -0.014(9) -0.048(9) 0.016(9)
F7 0.126(9) 0.186(12) 0.242(14) 0.032(12) -0.003(11) -0.004(10)
F8 0.127(10) 0.236(13) 0.155(11) 0.023(11) 0.050(9) 0.016(10)
F9 0.083(6) 0.157(10) 0.173(11) -0.008(9) -0.011(7) -0.008(7)
F10 0.070(8) 0.074(8) 0.090(9) -0.004(7) -0.002(7) -0.025(6)
F11 0.046(5) 0.049(7) 0.099(10) -0.025(6) -0.029(6) 0.014(5)
F12 0.104(10) 0.061(7) 0.144(12) 0.025(8) -0.061(9) 0.002(7)
F13 0.071(8) 0.098(9) 0.080(8) -0.019(7) 0.017(6) -0.003(7)
F14 0.051(6) 0.078(7) 0.134(11) -0.049(7) -0.008(7) 0.022(5)
F15 0.051(6) 0.079(8) 0.104(9) -0.013(7) 0.008(7) -0.001(6)
F16 0.087(10) 0.076(9) 0.125(12) 0.027(9) -0.048(9) -0.004(8)
F17 0.074(9) 0.052(7) 0.058(6) 0.007(5) -0.017(6) -0.017(6)
F18 0.090(9) 0.105(10) 0.069(7) 0.039(7) -0.033(7) -0.029(8)
F19 0.227(13) 0.102(7) 0.150(11) -0.016(7) 0.032(11) -0.036(9)
F20 0.242(14) 0.101(8) 0.196(13) -0.006(9) 0.017(13) 0.008(10)
F21 0.240(13) 0.141(10) 0.145(10) -0.016(9) 0.037(11) -0.058(10)
F22 0.178(12) 0.178(11) 0.181(12) 0.037(11) -0.032(11) -0.063(10)
F23 0.192(13) 0.164(12) 0.206(14) -0.001(12) 0.001(13) -0.032(11)
F24 0.163(11) 0.162(10) 0.209(13) 0.022(11) 0.005(11) -0.091(9)
F25 0.232(14) 0.142(10) 0.122(9) -0.006(9) 0.013(11) -0.021(11)
F26 0.205(12) 0.147(9) 0.134(9) 0.059(8) 0.006(9) -0.077(9)
F27 0.191(12) 0.140(10) 0.153(11) 0.041(9) -0.031(10) -0.024(10)
F28 0.084(10) 0.054(8) 0.114(11) -0.008(8) -0.065(9) 0.029(7)
F29 0.088(10) 0.102(11) 0.083(10) -0.007(9) -0.015(9) 0.027(9)
F30 0.085(11) 0.065(9) 0.099(10) 0.004(8) -0.045(9) 0.024(8)
F31 0.084(11) 0.075(9) 0.087(10) -0.025(8) -0.030(9) -0.003(9)
F32 0.052(8) 0.126(12) 0.096(11) -0.057(9) -0.034(7) 0.018(8)
F33 0.074(8) 0.107(9) 0.083(9) -0.033(8) -0.032(7) 0.030(7)
F34 0.075(10) 0.130(12) 0.098(11) 0.007(11) -0.024(9) 0.008(10)
F35 0.069(9) 0.119(12) 0.086(10) -0.028(10) -0.015(8) 0.021(10)
F36 0.054(8) 0.105(11) 0.117(12) -0.011(10) -0.013(9) -0.001(8)
F10A 0.077(10) 0.068(10) 0.083(9) -0.010(8) -0.011(8) 0.014(8)
F11A 0.115(10) 0.054(6) 0.068(7) -0.020(5) -0.010(7) 0.024(6)
F12A 0.103(10) 0.060(7) 0.057(6) -0.013(5) -0.001(7) -0.007(6)
F13A 0.046(6) 0.080(8) 0.123(11) 0.026(8) -0.001(7) 0.006(6)
F14A 0.078(10) 0.057(8) 0.090(11) 0.003(8) -0.028(8) -0.016(7)
F15A 0.079(10) 0.086(10) 0.120(12) 0.022(10) -0.040(10) 0.014(9)
F16A 0.061(7) 0.058(6) 0.107(10) 0.017(6) -0.002(7) -0.006(5)
F17A 0.075(8) 0.055(6) 0.063(7) 0.012(5) 0.011(6) 0.004(6)
F18A 0.055(7) 0.077(9) 0.137(12) 0.037(9) -0.006(8) -0.004(7)
F28A 0.097(11) 0.138(12) 0.113(12) -0.037(11) 0.010(10) 0.037(10)
F29A 0.124(11) 0.113(11) 0.074(8) -0.013(8) -0.035(8) 0.007(9)
F30A 0.113(11) 0.131(12) 0.084(9) 0.019(9) 0.026(9) 0.010(10)
F31A 0.075(9) 0.078(8) 0.125(12) -0.018(8) -0.005(9) -0.006(7)
F32A 0.074(9) 0.125(11) 0.128(12) -0.015(10) 0.009(9) -0.026(8)
F33A 0.061(7) 0.111(9) 0.139(11) -0.034(9) -0.029(8) -0.006(7)
F34A 0.095(9) 0.087(11) 0.128(12) -0.011(9) -0.069(9) 0.013(8)
F35A 0.100(10) 0.090(9) 0.135(12) -0.032(9) -0.001(10) 0.027(8)
F36A 0.099(11) 0.077(10) 0.131(12) 0.005(9) -0.037(11) 0.002(9)
O1 0.088(4) 0.092(3) 0.084(3) -0.013(3) 0.006(3) 0.009(3)
O2 0.053(3) 0.044(3) 0.071(4) 0.011(3) -0.019(3) 0.007(2)
O3 0.072(4) 0.074(4) 0.123(6) 0.036(5) 0.003(5) -0.012(4)
O4 0.075(5) 0.061(4) 0.070(5) 0.001(3) -0.038(4) -0.007(3)
N1 0.032(3) 0.070(4) 0.046(3) -0.016(3) -0.007(3) 0.016(3)
N2 0.026(3) 0.068(4) 0.053(4) -0.024(3) 0.000(3) -0.002(3)
N3 0.032(3) 0.050(4) 0.048(4) -0.011(3) 0.000(3) -0.004(2)
N4 0.030(3) 0.042(3) 0.041(3) -0.002(2) -0.004(2) 0.000(2)
C1 0.046(5) 0.081(6) 0.045(4) -0.009(4) -0.015(4) 0.032(4)
C2 0.054(5) 0.082(7) 0.067(6) -0.007(5) -0.016(5) 0.035(5)
C3 0.073(6) 0.051(4) 0.066(5) -0.007(4) -0.024(5) 0.018(4)
C4 0.061(6) 0.110(10) 0.050(5) 0.000(6) -0.008(4) 0.032(6)
C5 0.036(4) 0.075(6) 0.073(6) -0.034(5) -0.020(4) 0.019(4)
C6 0.028(4) 0.087(7) 0.079(6) -0.033(6) -0.002(4) 0.004(4)
C7 0.029(3) 0.056(4) 0.049(4) -0.020(3) 0.000(3) 0.000(3)
C8 0.042(4) 0.074(6) 0.063(5) -0.017(5) 0.007(4) -0.008(4)
C9 0.041(4) 0.054(4) 0.063(5) -0.015(4) -0.011(4) -0.008(3)
C10 0.035(4) 0.042(3) 0.045(4) -0.007(3) -0.005(3) 0.003(3)
C11 0.038(4) 0.048(4) 0.046(4) -0.008(3) 0.002(3) 0.004(3)
C12 0.033(4) 0.052(4) 0.042(3) -0.001(3) -0.003(3) 0.005(3)
C13 0.031(3) 0.046(4) 0.055(4) -0.002(3) -0.001(3) 0.005(3)
C14 0.036(4) 0.051(4) 0.047(4) -0.010(3) 0.000(3) 0.008(3)
C15 0.035(4) 0.050(4) 0.044(4) -0.013(3) -0.001(3) 0.007(3)
C16 0.041(4) 0.069(5) 0.050(4) -0.020(4) -0.007(3) 0.002(4)
C17 0.039(4) 0.076(6) 0.055(5) -0.001(4) 0.002(4) 0.013(4)
C18 0.041(4) 0.064(5) 0.050(4) -0.012(4) 0.005(3) 0.002(4)
C19 0.037(3) 0.043(3) 0.032(3) 0.005(3) -0.005(3) 0.004(3)
C20 0.038(4) 0.039(3) 0.045(3) -0.002(3) -0.007(3) 0.004(3)
C21 0.042(4) 0.056(4) 0.043(4) 0.009(3) 0.003(3) 0.010(3)
C22 0.072(6) 0.053(4) 0.041(4) -0.006(3) 0.007(4) 0.018(4)
C23 0.065(5) 0.047(4) 0.039(4) -0.003(3) -0.005(4) 0.005(4)
C24 0.041(4) 0.045(4) 0.039(3) 0.002(3) -0.009(3) 0.000(3)
C25 0.045(4) 0.058(4) 0.043(3) 0.013(3) -0.011(3) -0.013(3)
C26 0.066(6) 0.074(6) 0.072(7) 0.022(5) -0.025(6) -0.027(5)
C27 0.064(7) 0.095(9) 0.100(10) 0.040(8) -0.031(7) -0.038(7)
C28 0.044(5) 0.118(11) 0.080(7) 0.025(7) -0.004(5) -0.029(6)
C29 0.030(4) 0.078(6) 0.063(5) 0.005(4) -0.004(4) 0.000(4)
C30 0.027(3) 0.063(5) 0.047(4) 0.010(3) -0.002(3) 0.000(3)
C31 0.108(5) 0.134(5) 0.133(5) -0.019(5) 0.004(5) 0.012(4)
C32 0.106(6) 0.149(7) 0.135(7) -0.029(6) -0.003(6) 0.018(6)
C33 0.127(6) 0.131(5) 0.146(6) -0.017(5) -0.005(5) 0.006(5)
C34 0.108(6) 0.159(7) 0.158(7) 0.000(7) 0.002(6) 0.011(6)
C35 0.048(3) 0.048(3) 0.090(4) 0.001(3) -0.013(3) 0.007(3)
C36 0.059(5) 0.043(5) 0.096(6) 0.004(5) -0.019(5) 0.001(5)
C37 0.051(5) 0.068(6) 0.099(6) -0.012(6) -0.001(5) 0.005(5)
C38 0.067(6) 0.062(5) 0.085(6) 0.014(5) -0.025(5) -0.011(5)
C39 0.188(8) 0.120(6) 0.152(7) 0.013(6) 0.008(7) -0.064(7)
C40 0.209(9) 0.119(7) 0.158(8) -0.002(7) 0.015(8) -0.051(7)
C41 0.181(9) 0.140(8) 0.171(9) 0.019(7) 0.002(8) -0.066(7)
C42 0.195(9) 0.132(7) 0.144(8) 0.023(7) 0.001(8) -0.052(7)
C43 0.063(4) 0.084(4) 0.085(4) -0.025(4) -0.028(4) 0.013(4)
C44 0.072(6) 0.079(6) 0.088(7) -0.017(6) -0.038(6) 0.021(6)
C45 0.064(6) 0.091(6) 0.088(7) -0.034(6) -0.027(6) 0.015(6)
C46 0.063(6) 0.100(7) 0.091(7) -0.022(6) -0.021(6) 0.013(6)
C36A 0.069(6) 0.049(5) 0.078(6) -0.007(5) -0.011(5) 0.006(5)
C37A 0.055(6) 0.063(6) 0.101(7) 0.005(6) -0.019(6) 0.005(5)
C38A 0.052(5) 0.059(5) 0.100(6) 0.009(5) -0.008(6) 0.007(5)
C44A 0.085(7) 0.099(7) 0.085(6) -0.019(6) -0.017(6) 0.013(6)
C45A 0.067(6) 0.094(6) 0.105(7) -0.021(6) -0.019(6) 0.001(6)
C46A 0.072(6) 0.081(6) 0.107(7) -0.020(6) -0.033(6) 0.014(6)
C48 0.152(19) 0.128(15) 0.27(3) -0.05(2) 0.04(2) 0.001(14)
C50 0.15(2) 0.130(15) 0.27(3) -0.05(2) 0.04(2) 0.004(14)
C52 0.153(19) 0.128(15) 0.27(3) -0.05(2) 0.04(2) 0.000(14)
C47 0.149(19) 0.128(14) 0.27(3) -0.05(2) 0.04(2) -0.001(13)
C49 0.15(2) 0.129(15) 0.27(3) -0.05(2) 0.04(2) 0.003(14)
C51 0.15(2) 0.130(15) 0.27(3) -0.05(2) 0.04(2) 0.002(14)
F37 0.134(19) 0.132(16) 0.26(3) -0.04(2) 0.03(2) -0.016(14)

loop_
_atom_type_symbol
_atom_type_description
_atom_type_scat_dispersion_real
_atom_type_scat_dispersion_imag
_atom_type_scat_source
C C 0.0181 0.0091 'International Tables Vol C Tables 4.2.6.8 and 6.1.1.4'
H H 0.0000 0.0000 'International Tables Vol C Tables 4.2.6.8 and 6.1.1.4'
N N 0.0311 0.0180 'International Tables Vol C Tables 4.2.6.8 and 6.1.1.4'
O O 0.0492 0.0322 'International Tables Vol C Tables 4.2.6.8 and 6.1.1.4'
F F 0.0727 0.0534 'International Tables Vol C Tables 4.2.6.8 and 6.1.1.4'
Al Al 0.2130 0.2455 'International Tables Vol C Tables 4.2.6.8 and 6.1.1.4'
Ge Ge -1.0885 0.8855 'International Tables Vol C Tables 4.2.6.8 and 6.1.1.4'

loop_
_geom_angle_atom_site_label_1
_geom_angle_atom_site_label_2
_geom_angle_atom_site_label_3
_geom_angle
_geom_angle_site_symmetry_1
_geom_angle_site_symmetry_3
_geom_angle_publ_flag
N4 Ge1 C7 96.0(3) . . ?
N4 Ge1 N1 95.9(3) . . ?
C7 Ge1 N1 87.6(3) . . ?
O2 Al1 O3 109.9(5) . . ?
O2 Al1 O4 108.5(4) . . ?
O3 Al1 O4 108.2(6) . . ?
O2 Al1 O1 108.9(5) . . ?
O3 Al1 O1 111.5(6) . . ?
O4 Al1 O1 109.7(5) . . ?
C31 O1 Al1 166.4(12) . . ?
C35 O2 Al1 156.5(7) . . ?
C39 O3 Al1 168.6(13) . . ?
C43 O4 Al1 153.8(7) . . ?
C1 N1 C5 114.2(8) . . ?
C1 N1 Ge1 113.9(6) . . ?
C5 N1 Ge1 107.9(5) . . ?
C7 N2 C8 109.8(8) . . ?
C7 N2 C6 122.5(9) . . ?
C8 N2 C6 127.6(8) . . ?
C7 N3 C9 112.1(7) . . ?
C7 N3 C10 121.7(7) . . ?
C9 N3 C10 126.3(7) . . ?
C19 N4 C30 104.6(6) . . ?
C19 N4 Ge1 127.7(5) . . ?
C30 N4 Ge1 117.0(5) . . ?
N1 C1 C2 111.3(10) . . ?
N1 C1 C3 108.1(7) . . ?
C2 C1 C3 107.5(9) . . ?
N1 C1 C4 109.3(9) . . ?
C2 C1 C4 110.6(8) . . ?
C3 C1 C4 110.0(11) . . ?
C6 C5 N1 112.8(9) . . ?
N2 C6 C5 113.1(8) . . ?
N3 C7 N2 104.1(8) . . ?
N3 C7 Ge1 124.2(6) . . ?
N2 C7 Ge1 130.6(7) . . ?
C9 C8 N2 106.2(9) . . ?
C8 C9 N3 107.7(9) . . ?
C11 C10 C15 124.0(8) . . ?
C11 C10 N3 117.5(8) . . ?
C15 C10 N3 118.5(7) . . ?
C10 C11 C12 116.7(8) . . ?
C10 C11 C18 122.7(8) . . ?
C12 C11 C18 120.6(8) . . ?
C11 C12 C13 121.7(8) . . ?
C14 C13 C12 119.0(7) . . ?
C14 C13 C17 121.4(8) . . ?
C12 C13 C17 119.6(8) . . ?
C13 C14 C15 120.7(8) . . ?
C10 C15 C14 117.9(8) . . ?
C10 C15 C16 122.7(7) . . ?
C14 C15 C16 119.4(8) . . ?
N4 C19 C20 128.5(7) . . ?
N4 C19 C24 110.2(7) . . ?
C20 C19 C24 121.3(7) . . ?
C21 C20 C19 117.5(7) . . ?
C22 C21 C20 121.4(8) . . ?
C23 C22 C21 120.9(8) . . ?
C22 C23 C24 120.7(8) . . ?
C23 C24 C19 118.1(8) . . ?
C23 C24 C25 135.5(8) . . ?
C19 C24 C25 106.4(7) . . ?
C30 C25 C26 120.5(10) . . ?
C30 C25 C24 106.4(7) . . ?
C26 C25 C24 133.1(11) . . ?
C27 C26 C25 118.6(13) . . ?
C26 C27 C28 121.6(11) . . ?
C29 C28 C27 121.2(11) . . ?
C28 C29 C30 115.2(11) . . ?
C25 C30 C29 122.9(9) . . ?
C25 C30 N4 112.4(7) . . ?
C29 C30 N4 124.6(9) . . ?
O1 C31 C34 115.2(14) . . ?
O1 C31 C32 108.8(13) . . ?
C34 C31 C32 109.8(10) . . ?
O1 C31 C33 103.5(13) . . ?
C34 C31 C33 109.3(10) . . ?
C32 C31 C33 110.0(10) . . ?
F3 C32 F2 108.6(10) . . ?
F3 C32 F1 107.7(11) . . ?
F2 C32 F1 104.7(9) . . ?
F3 C32 C31 110.2(13) . . ?
F2 C32 C31 113.2(12) . . ?
F1 C32 C31 112.1(12) . . ?
F6 C33 F5 105.8(10) . . ?
F6 C33 F4 106.1(10) . . ?
F5 C33 F4 106.5(10) . . ?
F6 C33 C31 112.6(13) . . ?
F5 C33 C31 112.0(11) . . ?
F4 C33 C31 113.3(12) . . ?
F9 C34 F7 108.5(10) . . ?
F9 C34 F8 108.3(11) . . ?
F7 C34 F8 108.3(11) . . ?
F9 C34 C31 109.0(11) . . ?
F7 C34 C31 111.3(14) . . ?
F8 C34 C31 111.2(13) . . ?
O2 C35 C38 114.1(9) . . ?
O2 C35 C36A 124.8(9) . . ?
O2 C35 C36 112.5(8) . . ?
C38 C35 C36 113.0(7) . . ?
O2 C35 C37 99.2(8) . . ?
C38 C35 C37 110.4(7) . . ?
C36 C35 C37 106.4(7) . . ?
O2 C35 C37A 108.9(8) . . ?
C36A C35 C37A 109.5(7) . . ?
O2 C35 C38A 99.0(8) . . ?
C36A C35 C38A 109.0(7) . . ?
C37A C35 C38A 103.2(7) . . ?
F12 C36 F10 108.1(10) . . ?
F12 C36 F11 106.4(10) . . ?
F10 C36 F11 103.9(9) . . ?
F12 C36 C35 112.3(11) . . ?
F10 C36 C35 111.5(10) . . ?
F11 C36 C35 114.1(10) . . ?
F15 C37 F14 105.7(9) . . ?
F15 C37 F13 104.9(9) . . ?
F14 C37 F13 103.3(9) . . ?
F15 C37 C35 112.4(10) . . ?
F14 C37 C35 116.5(10) . . ?
F13 C37 C35 113.0(10) . . ?
F18 C38 F17 108.9(10) . . ?
F18 C38 F16 108.4(10) . . ?
F17 C38 F16 108.9(11) . . ?
F18 C38 C35 109.2(11) . . ?
F17 C38 C35 109.5(12) . . ?
F16 C38 C35 111.9(15) . . ?
O3 C39 C41 115.7(13) . . ?
O3 C39 C42 116.4(14) . . ?
C41 C39 C42 108.2(10) . . ?
O3 C39 C40 101.2(13) . . ?
C41 C39 C40 107.7(10) . . ?
C42 C39 C40 106.7(9) . . ?
F19 C40 F21 108.7(11) . . ?
F19 C40 F20 107.6(11) . . ?
F21 C40 F20 108.2(11) . . ?
F19 C40 C39 112.7(12) . . ?
F21 C40 C39 111.3(14) . . ?
F20 C40 C39 108.2(13) . . ?
F22 C41 F24 108.6(11) . . ?
F22 C41 F23 107.0(11) . . ?
F24 C41 F23 106.7(11) . . ?
F22 C41 C39 110.6(14) . . ?
F24 C41 C39 118.2(14) . . ?
F23 C41 C39 105.1(14) . . ?
F25 C42 F26 110.3(11) . . ?
F25 C42 F27 107.5(10) . . ?
F26 C42 F27 107.8(11) . . ?
F25 C42 C39 109.8(14) . . ?
F26 C42 C39 113.2(12) . . ?
F27 C42 C39 108.0(13) . . ?
O4 C43 C44 115.0(10) . . ?
O4 C43 C46 101.3(10) . . ?
C44 C43 C46 110.7(8) . . ?
O4 C43 C45A 114.6(10) . . ?
O4 C43 C45 110.0(9) . . ?
C44 C43 C45 110.0(8) . . ?
C46 C43 C45 109.5(8) . . ?
O4 C43 C46A 113.0(9) . . ?
C45A C43 C46A 108.0(8) . . ?
O4 C43 C44A 106.0(9) . . ?
C45A C43 C44A 108.2(8) . . ?
C46A C43 C44A 106.8(8) . . ?
F30 C44 F28 107.1(10) . . ?
F30 C44 F29 105.8(10) . . ?
F28 C44 F29 106.4(11) . . ?
F30 C44 C43 123.9(15) . . ?
F28 C44 C43 105.2(14) . . ?
F29 C44 C43 107.3(14) . . ?
F32 C45 F33 107.2(10) . . ?
F32 C45 F31 106.5(11) . . ?
F33 C45 F31 105.8(10) . . ?
F32 C45 C43 110.2(12) . . ?
F33 C45 C43 115.4(15) . . ?
F31 C45 C43 111.2(13) . . ?
F35 C46 F36 106.9(11) . . ?
F35 C46 F34 107.2(11) . . ?
F36 C46 F34 106.2(11) . . ?
F35 C46 C43 112.9(15) . . ?
F36 C46 C43 116.2(15) . . ?
F34 C46 C43 107.0(16) . . ?
F10A C36A F12A 109.3(10) . . ?
F10A C36A F11A 107.5(10) . . ?
F12A C36A F11A 106.6(9) . . ?
F10A C36A C35 111.4(14) . . ?
F12A C36A C35 108.0(10) . . ?
F11A C36A C35 113.8(9) . . ?
F13A C37A F14A 108.9(10) . . ?
F13A C37A F15A 106.4(10) . . ?
F14A C37A F15A 105.4(11) . . ?
F13A C37A C35 108.2(11) . . ?
F14A C37A C35 114.7(14) . . ?
F15A C37A C35 112.8(16) . . ?
F18A C38A F16A 105.9(9) . . ?
F18A C38A F17A 104.6(10) . . ?
F16A C38A F17A 103.7(9) . . ?
F18A C38A C35 110.9(12) . . ?
F16A C38A C35 115.5(10) . . ?
F17A C38A C35 115.1(10) . . ?
F29A C44A F30A 107.0(10) . . ?
F29A C44A F28A 108.0(10) . . ?
F30A C44A F28A 106.2(10) . . ?
F29A C44A C43 113.1(13) . . ?
F30A C44A C43 115.3(12) . . ?
F28A C44A C43 107.0(14) . . ?
F32A C45A F31A 106.8(10) . . ?
F32A C45A F33A 106.8(10) . . ?
F31A C45A F33A 107.0(10) . . ?
F32A C45A C43 109.3(12) . . ?
F31A C45A C43 112.4(13) . . ?
F33A C45A C43 114.1(11) . . ?
F34A C46A F35A 107.1(11) . . ?
F34A C46A F36A 106.8(10) . . ?
F35A C46A F36A 107.1(10) . . ?
F34A C46A C43 108.5(13) . . ?
F35A C46A C43 108.6(12) . . ?
F36A C46A C43 118.3(15) . . ?
C47 C48 C49 117.2(8) . . ?
C49 C50 C51 122.5(9) . . ?
C47 C52 C51 117.4(8) . . ?
F37 C47 C52 116.7(10) . . ?
F37 C47 C48 116.9(10) . . ?
C52 C47 C48 126.4(8) . . ?
C50 C49 C48 118.4(8) . . ?
C50 C51 C52 118.1(8) . . ?

loop_
_geom_bond_atom_site_label_1
_geom_bond_atom_site_label_2
_geom_bond_distance
_geom_bond_site_symmetry_2
_geom_bond_publ_flag
Ge1 N4 1.934(6) . ?
Ge1 C7 2.030(9) . ?
Ge1 N1 2.134(6) . ?
Al1 O2 1.700(6) . ?
Al1 O3 1.713(10) . ?
Al1 O4 1.723(7) . ?
Al1 O1 1.738(11) . ?
F1 C32 1.341(10) . ?
F2 C32 1.322(10) . ?
F3 C32 1.307(11) . ?
F4 C33 1.333(10) . ?
F5 C33 1.331(11) . ?
F6 C33 1.325(10) . ?
F7 C34 1.316(10) . ?
F8 C34 1.321(11) . ?
F9 C34 1.309(10) . ?
F10 C36 1.324(10) . ?
F11 C36 1.345(10) . ?
F12 C36 1.322(10) . ?
F13 C37 1.354(10) . ?
F14 C37 1.344(10) . ?
F15 C37 1.338(10) . ?
F16 C38 1.319(11) . ?
F17 C38 1.318(10) . ?
F18 C38 1.312(10) . ?
F19 C40 1.309(11) . ?
F20 C40 1.320(11) . ?
F21 C40 1.318(11) . ?
F22 C41 1.316(11) . ?
F23 C41 1.335(11) . ?
F24 C41 1.321(11) . ?
F25 C42 1.313(10) . ?
F26 C42 1.320(11) . ?
F27 C42 1.329(11) . ?
F28 C44 1.332(11) . ?
F29 C44 1.332(11) . ?
F30 C44 1.320(11) . ?
F31 C45 1.331(11) . ?
F32 C45 1.328(11) . ?
F33 C45 1.332(11) . ?
F34 C46 1.332(11) . ?
F35 C46 1.324(11) . ?
F36 C46 1.328(11) . ?
F10A C36A 1.316(10) . ?
F11A C36A 1.328(10) . ?
F12A C36A 1.325(10) . ?
F13A C37A 1.313(10) . ?
F14A C37A 1.324(10) . ?
F15A C37A 1.343(11) . ?
F16A C38A 1.344(10) . ?
F17A C38A 1.349(10) . ?
F18A C38A 1.335(10) . ?
F28A C44A 1.331(10) . ?
F29A C44A 1.325(11) . ?
F30A C44A 1.327(10) . ?
F31A C45A 1.322(10) . ?
F32A C45A 1.316(10) . ?
F33A C45A 1.330(10) . ?
F34A C46A 1.320(11) . ?
F35A C46A 1.322(11) . ?
F36A C46A 1.328(10) . ?
O1 C31 1.25(2) . ?
O2 C35 1.317(10) . ?
O3 C39 1.28(2) . ?
O4 C43 1.313(12) . ?
N1 C1 1.487(15) . ?
N1 C5 1.500(12) . ?
N2 C7 1.364(10) . ?
N2 C8 1.421(16) . ?
N2 C6 1.472(13) . ?
N3 C7 1.349(12) . ?
N3 C9 1.369(12) . ?
N3 C10 1.457(10) . ?
N4 C19 1.397(10) . ?
N4 C30 1.416(10) . ?
C1 C2 1.506(12) . ?
C1 C3 1.524(16) . ?
C1 C4 1.564(14) . ?
C5 C6 1.48(2) . ?
C8 C9 1.326(15) . ?
C10 C11 1.375(12) . ?
C10 C15 1.386(12) . ?
C11 C12 1.398(12) . ?
C11 C18 1.512(11) . ?
C12 C13 1.406(12) . ?
C13 C14 1.382(12) . ?
C13 C17 1.510(12) . ?
C14 C15 1.401(11) . ?
C15 C16 1.509(11) . ?
C19 C20 1.404(11) . ?
C19 C24 1.417(11) . ?
C20 C21 1.401(12) . ?
C21 C22 1.378(15) . ?
C22 C23 1.363(16) . ?
C23 C24 1.404(12) . ?
C24 C25 1.444(12) . ?
C25 C30 1.359(14) . ?
C25 C26 1.415(13) . ?
C26 C27 1.35(2) . ?
C27 C28 1.410(11) . ?
C28 C29 1.415(16) . ?
C29 C30 1.421(13) . ?
C31 C34 1.522(11) . ?
C31 C32 1.527(11) . ?
C31 C33 1.538(11) . ?
C35 C38 1.483(9) . ?
C35 C36A 1.498(9) . ?
C35 C36 1.542(9) . ?
C35 C37 1.566(9) . ?
C35 C37A 1.566(9) . ?
C35 C38A 1.577(9) . ?
C39 C41 1.536(11) . ?
C39 C42 1.539(11) . ?
C39 C40 1.548(11) . ?
C43 C44 1.522(10) . ?
C43 C46 1.525(10) . ?
C43 C45A 1.532(10) . ?
C43 C45 1.535(9) . ?
C43 C46A 1.544(10) . ?
C43 C44A 1.550(10) . ?
C48 C47 1.347(10) . ?
C48 C49 1.423(10) . ?
C50 C49 1.384(10) . ?
C50 C51 1.387(10) . ?
C52 C47 1.347(10) . ?
C52 C51 1.422(10) . ?
C47 F37 1.229(9) . ?
